data_4330747
loop_
_publ_author_name
'Kai Feng'
'Youguo Shi'
'Wenlong Yin'
'Wendong Wang'
'Jiyong Yao'
'Yicheng Wu'

_publ_section_title
;
 Ba3LnInS6 (Ln = Pr, Sm, Gd, Yb) and Ba2LnGaS5 (Ln = Pr, Nd): Syntheses,
 Structures, and Magnetic and Optical Properties
;
_journal_name_full 'Inorganic Chemistry'
_journal_page_first 11144
_journal_page_last 11149
_journal_paper_doi 10.1021/ic301750x
_journal_volume 51
_journal_year 2012
_chemical_formula_sum 'Ba3 In S6 Yb'
_chemical_formula_weight 892.24
_chemical_name_systematic
; 
 ? 
;
_space_group_IT_number 167
_symmetry_cell_setting trigonal
_symmetry_space_group_name_Hall '-R 3 2"c'
_symmetry_space_group_name_H-M 'R -3 c :H'
_atom_sites_solution_hydrogens none
_atom_sites_solution_primary direct
_atom_sites_solution_secondary difmap
_audit_creation_method SHELXL-97
_cell_angle_alpha 90.00
_cell_angle_beta 90.00
_cell_angle_gamma 120.00
_cell_formula_units_Z 6
_cell_length_a 12.0565(17)
_cell_length_b 12.0565(17)
_cell_length_c 13.713(3)
_cell_measurement_reflns_used 2155
_cell_measurement_temperature 153(2)
_cell_measurement_theta_max 29.9703
_cell_measurement_theta_min 2.4518
_cell_volume 1726.3(5)
_computing_cell_refinement 'CrystalClear (Rigaku Inc., 2008)'
_computing_data_collection 'CrystalClear (Rigaku Inc., 2008)'
_computing_data_reduction 'CrystalClear (Rigaku Inc., 2008)'
_computing_molecular_graphics 'SHELXL-97 (Sheldrick, 2008)'
_computing_publication_material Diamond
_computing_structure_refinement 'SHELXL-97 (Sheldrick, 2008)'
_computing_structure_solution 'SHELXS-97 (Sheldrick, 2008)'
_diffrn_ambient_temperature 153(2)
_diffrn_detector_area_resol_mean 28.5714
_diffrn_measured_fraction_theta_full 0.996
_diffrn_measured_fraction_theta_max 0.996
_diffrn_measurement_device_type 'Rigaku AFC10 diffractometer'
_diffrn_measurement_method dtprofit.ref
_diffrn_radiation_monochromator 'Graphite Monochromator'
_diffrn_radiation_source 'Rotating Anode'
_diffrn_radiation_type MoK\a
_diffrn_radiation_wavelength 0.71073
_diffrn_reflns_av_R_equivalents 0.0472
_diffrn_reflns_av_sigmaI/netI 0.0307
_diffrn_reflns_limit_h_max 16
_diffrn_reflns_limit_h_min -12
_diffrn_reflns_limit_k_max 10
_diffrn_reflns_limit_k_min -16
_diffrn_reflns_limit_l_max 17
_diffrn_reflns_limit_l_min -19
_diffrn_reflns_number 3896
_diffrn_reflns_theta_full 29.97
_diffrn_reflns_theta_max 29.97
_diffrn_reflns_theta_min 3.38
_exptl_absorpt_coefficient_mu 21.158
_exptl_absorpt_correction_T_max 0.013
_exptl_absorpt_correction_T_min 0.004
_exptl_absorpt_correction_type numerical
_exptl_absorpt_process_details 'face indexed'
_exptl_crystal_colour Black
_exptl_crystal_density_diffrn 5.150
_exptl_crystal_density_meas ?
_exptl_crystal_description Block
_exptl_crystal_F_000 2298
_exptl_crystal_size_max 0.3300
_exptl_crystal_size_mid 0.3000
_exptl_crystal_size_min 0.2450
_refine_diff_density_max 0.876
_refine_diff_density_min -1.162
_refine_diff_density_rms 0.225
_refine_ls_extinction_coef 0.00043(2)
_refine_ls_extinction_expression Fc^*^=kFc[1+0.001xFc^2^\l^3^/sin(2\q)]^-1/4^
_refine_ls_extinction_method SHELXL
_refine_ls_goodness_of_fit_ref 0.922
_refine_ls_hydrogen_treatment none
_refine_ls_matrix_type full
_refine_ls_number_parameters 22
_refine_ls_number_reflns 562
_refine_ls_number_restraints 0
_refine_ls_restrained_S_all 0.922
_refine_ls_R_factor_all 0.0201
_refine_ls_R_factor_gt 0.0177
_refine_ls_shift/su_max 0.000
_refine_ls_shift/su_mean 0.000
_refine_ls_structure_factor_coef Fsqd
_refine_ls_weighting_details 'calc w=1/[\s^2^(Fo^2^)+(0.0200P)^2^+0.0000P] where P=(Fo^2^+2Fc^2^)/3'
_refine_ls_weighting_scheme calc
_refine_ls_wR_factor_gt 0.0388
_refine_ls_wR_factor_ref 0.0399
_reflns_number_gt 535
_reflns_number_total 562
_reflns_threshold_expression >2sigma(I)
_cod_data_source_file ic301750x_si_001_4.cif
_cod_data_source_block Ba3InYbS6
_cod_depositor_comments
;
The following automatic conversions were performed:

'_exptl_crystal_density_meas' value 'none' was changed to '?' - the
value is perceived as not measured.

Automatic conversion script
Id: cif_fix_values 3008 2015-01-20 13:52:24Z robertas 
;
_cod_original_cell_volume 1726.2(5)
_cod_original_sg_symbol_H-M 'R -3 c'
_cod_database_code 4330747

loop_
_symmetry_equiv_pos_as_xyz
'x, y, z'
'-y, x-y, z'
'-x+y, -x, z'
'y, x, -z+1/2'
'x-y, -y, -z+1/2'
'-x, -x+y, -z+1/2'
'x+2/3, y+1/3, z+1/3'
'-y+2/3, x-y+1/3, z+1/3'
'-x+y+2/3, -x+1/3, z+1/3'
'y+2/3, x+1/3, -z+5/6'
'x-y+2/3, -y+1/3, -z+5/6'
'-x+2/3, -x+y+1/3, -z+5/6'
'x+1/3, y+2/3, z+2/3'
'-y+1/3, x-y+2/3, z+2/3'
'-x+y+1/3, -x+2/3, z+2/3'
'y+1/3, x+2/3, -z+7/6'
'x-y+1/3, -y+2/3, -z+7/6'
'-x+1/3, -x+y+2/3, -z+7/6'
'-x, -y, -z'
'y, -x+y, -z'
'x-y, x, -z'
'-y, -x, z-1/2'
'-x+y, y, z-1/2'
'x, x-y, z-1/2'
'-x+2/3, -y+1/3, -z+1/3'
'y+2/3, -x+y+1/3, -z+1/3'
'x-y+2/3, x+1/3, -z+1/3'
'-y+2/3, -x+1/3, z-1/6'
'-x+y+2/3, y+1/3, z-1/6'
'x+2/3, x-y+1/3, z-1/6'
'-x+1/3, -y+2/3, -z+2/3'
'y+1/3, -x+y+2/3, -z+2/3'
'x-y+1/3, x+2/3, -z+2/3'
'-y+1/3, -x+2/3, z+1/6'
'-x+y+1/3, y+2/3, z+1/6'
'x+1/3, x-y+2/3, z+1/6'

loop_
_atom_site_label
_atom_site_type_symbol
_atom_site_fract_x
_atom_site_fract_y
_atom_site_fract_z
_atom_site_U_iso_or_equiv
_atom_site_adp_type
_atom_site_occupancy
_atom_site_symmetry_multiplicity
_atom_site_calc_flag
_atom_site_refinement_flags
Ba Ba 0.38137(2) 0.0000 0.2500 0.00520(12) Uani 1 2 d S
Yb1 Yb 0.0000 0.0000 0.2500 0.00355(14) Uani 0.841(6) 6 d SP
In1 In 0.0000 0.0000 0.2500 0.00355(14) Uani 0.159(6) 6 d SP
Yb2 Yb 0.0000 0.0000 0.0000 0.00366(19) Uani 0.158(6) 6 d SP
In2 In 0.0000 0.0000 0.0000 0.00366(19) Uani 0.842(6) 6 d SP
S S 0.18255(9) 0.02738(9) 0.11843(7) 0.00617(19) Uani 1 1 d .

loop_
_atom_site_aniso_label
_atom_site_aniso_U_11
_atom_site_aniso_U_22
_atom_site_aniso_U_33
_atom_site_aniso_U_23
_atom_site_aniso_U_13
_atom_site_aniso_U_12
Ba 0.00489(14) 0.00543(17) 0.00545(18) -0.00085(11) -0.00042(5) 0.00272(8)
Yb1 0.00369(16) 0.00369(16) 0.0033(2) 0.000 0.000 0.00184(8)
In1 0.00369(16) 0.00369(16) 0.0033(2) 0.000 0.000 0.00184(8)
Yb2 0.0040(2) 0.0040(2) 0.0030(3) 0.000 0.000 0.00199(11)
In2 0.0040(2) 0.0040(2) 0.0030(3) 0.000 0.000 0.00199(11)
S 0.0056(4) 0.0073(4) 0.0065(5) 0.0002(3) -0.0002(3) 0.0039(3)

loop_
_atom_type_symbol
_atom_type_description
_atom_type_scat_dispersion_real
_atom_type_scat_dispersion_imag
_atom_type_scat_source
S S 0.1246 0.1234 'International Tables Vol C Tables 4.2.6.8 and 6.1.1.4'
In In -0.7276 1.3100 'International Tables Vol C Tables 4.2.6.8 and 6.1.1.4'
Ba Ba -0.3244 2.2819 'International Tables Vol C Tables 4.2.6.8 and 6.1.1.4'
Yb Yb -0.3850 5.5486 'International Tables Vol C Tables 4.2.6.8 and 6.1.1.4'

loop_
_geom_angle_atom_site_label_1
_geom_angle_atom_site_label_2
_geom_angle_atom_site_label_3
_geom_angle
_geom_angle_site_symmetry_1
_geom_angle_site_symmetry_3
S Ba S 70.97(4) . 5
S Ba S 127.533(15) . 9
S Ba S 73.82(3) 5 9
S Ba S 73.82(3) . 16_544
S Ba S 127.534(15) 5 16_544
S Ba S 156.58(4) 9 16_544
S Ba S 91.28(2) . 35_545
S Ba S 71.20(3) 5 35_545
S Ba S 112.55(3) 9 35_545
S Ba S 72.02(3) 16_544 35_545
S Ba S 71.20(3) . 25
S Ba S 91.27(2) 5 25
S Ba S 72.02(3) 9 25
S Ba S 112.55(3) 16_544 25
S Ba S 158.77(3) 35_545 25
S Ba S 121.913(12) . 26
S Ba S 142.89(3) 5 26
S Ba S 71.72(3) 9 26
S Ba S 89.03(2) 16_544 26
S Ba S 135.846(9) 35_545 26
S Ba S 65.33(3) 25 26
S Ba S 142.89(3) . 36_545
S Ba S 121.914(12) 5 36_545
S Ba S 89.03(2) 9 36_545
S Ba S 71.72(3) 16_544 36_545
S Ba S 65.33(3) 35_545 36_545
S Ba S 135.847(9) 25 36_545
S Ba S 70.96(3) 26 36_545
S Ba In2 112.478(18) . 7
S Ba In2 102.119(18) 5 7
S Ba In2 41.433(17) 9 7
S Ba In2 127.019(17) 16_544 7
S Ba In2 152.206(18) 35_545 7
S Ba In2 41.356(17) 25 7
S Ba In2 41.301(17) 26 7
S Ba In2 99.146(17) 36_545 7
S Ba Yb2 112.478(18) . 7
S Ba Yb2 102.119(18) 5 7
S Ba Yb2 41.433(17) 9 7
S Ba Yb2 127.019(17) 16_544 7
S Ba Yb2 152.206(18) 35_545 7
S Ba Yb2 41.356(17) 25 7
S Ba Yb2 41.301(17) 26 7
S Ba Yb2 99.146(17) 36_545 7
In2 Ba Yb2 0.0 7 7
S Ba In2 102.120(18) . 16_544
S Ba In2 112.479(18) 5 16_544
S Ba In2 127.019(17) 9 16_544
S Ba In2 41.432(17) 16_544 16_544
S Ba In2 41.355(17) 35_545 16_544
S Ba In2 152.206(18) 25 16_544
S Ba In2 99.145(17) 26 16_544
S Ba In2 41.301(17) 36_545 16_544
In2 Ba In2 137.345(8) 7 16_544
Yb2 Ba In2 137.345(8) 7 16_544
S Ba Yb2 102.120(18) . 16_544
S Ba Yb2 112.479(18) 5 16_544
S Ba Yb2 127.019(17) 9 16_544
S Ba Yb2 41.432(17) 16_544 16_544
S Ba Yb2 41.355(17) 35_545 16_544
S Ba Yb2 152.206(18) 25 16_544
S Ba Yb2 99.145(17) 26 16_544
S Ba Yb2 41.301(17) 36_545 16_544
In2 Ba Yb2 137.345(8) 7 16_544
Yb2 Ba Yb2 137.345(8) 7 16_544
In2 Ba Yb2 0.0 16_544 16_544
S Yb1 S 147.29(4) 3 4
S Yb1 S 124.88(4) 3 5
S Yb1 S 81.22(3) 4 5
S Yb1 S 83.80(4) 3 6
S Yb1 S 81.22(3) 4 6
S Yb1 S 81.22(3) 5 6
S Yb1 S 81.22(3) 3 .
S Yb1 S 124.88(4) 4 .
S Yb1 S 83.80(4) 5 .
S Yb1 S 147.29(4) 6 .
S Yb1 S 81.22(3) 3 2
S Yb1 S 83.80(4) 4 2
S Yb1 S 147.29(4) 5 2
S Yb1 S 124.88(4) 6 2
S Yb1 S 81.22(3) . 2
S Yb1 Yb2 48.73(2) 3 .
S Yb1 Yb2 131.27(2) 4 .
S Yb1 Yb2 131.27(2) 5 .
S Yb1 Yb2 131.27(2) 6 .
S Yb1 Yb2 48.73(2) . .
S Yb1 Yb2 48.73(2) 2 .
S Yb1 In2 131.27(2) 3 4
S Yb1 In2 48.73(2) 4 4
S Yb1 In2 48.73(2) 5 4
S Yb1 In2 48.73(2) 6 4
S Yb1 In2 131.27(2) . 4
S Yb1 In2 131.27(2) 2 4
Yb2 Yb1 In2 180.0 . 4
S Yb1 Yb2 131.27(2) 3 4
S Yb1 Yb2 48.73(2) 4 4
S Yb1 Yb2 48.73(2) 5 4
S Yb1 Yb2 48.73(2) 6 4
S Yb1 Yb2 131.27(2) . 4
S Yb1 Yb2 131.27(2) 2 4
Yb2 Yb1 Yb2 180.0 . 4
In2 Yb1 Yb2 0.0 4 4
S Yb1 Ba 48.17(2) 3 27_445
S Yb1 Ba 163.94(2) 4 27_445
S Yb1 Ba 83.28(2) 5 27_445
S Yb1 Ba 100.56(2) 6 27_445
S Yb1 Ba 48.67(2) . 27_445
S Yb1 Ba 107.46(2) 2 27_445
Yb2 Yb1 Ba 58.727(6) . 27_445
In2 Yb1 Ba 121.273(6) 4 27_445
Yb2 Yb1 Ba 121.273(6) 4 27_445
S Yb1 Ba 100.56(2) 3 33_445
S Yb1 Ba 48.67(2) 4 33_445
S Yb1 Ba 107.46(2) 5 33_445
S Yb1 Ba 48.17(2) 6 33_445
S Yb1 Ba 163.94(2) . 33_445
S Yb1 Ba 83.28(2) 2 33_445
Yb2 Yb1 Ba 121.273(6) . 33_445
In2 Yb1 Ba 58.727(6) 4 33_445
Yb2 Yb1 Ba 58.727(6) 4 33_445
Ba Yb1 Ba 142.084(8) 27_445 33_445
S Yb2 S 180.00(5) 19 .
S Yb2 S 85.62(3) 19 20
S Yb2 S 94.38(3) . 20
S Yb2 S 94.38(3) 19 2
S Yb2 S 85.62(3) . 2
S Yb2 S 180.00(5) 20 2
S Yb2 S 85.62(3) 19 21
S Yb2 S 94.38(3) . 21
S Yb2 S 85.62(3) 20 21
S Yb2 S 94.38(3) 2 21
S Yb2 S 94.38(3) 19 3
S Yb2 S 85.62(3) . 3
S Yb2 S 94.38(3) 20 3
S Yb2 S 85.62(3) 2 3
S Yb2 S 180.00(8) 21 3
S Yb2 Yb1 128.31(2) 19 .
S Yb2 Yb1 51.69(2) . .
S Yb2 Yb1 128.31(2) 20 .
S Yb2 Yb1 51.69(2) 2 .
S Yb2 Yb1 128.31(2) 21 .
S Yb2 Yb1 51.69(2) 3 .
S Yb2 In1 51.69(2) 19 19
S Yb2 In1 128.31(2) . 19
S Yb2 In1 51.69(2) 20 19
S Yb2 In1 128.31(2) 2 19
S Yb2 In1 51.69(2) 21 19
S Yb2 In1 128.31(2) 3 19
Yb1 Yb2 In1 180.0 . 19
S Yb2 Yb1 51.69(2) 19 19
S Yb2 Yb1 128.31(2) . 19
S Yb2 Yb1 51.69(2) 20 19
S Yb2 Yb1 128.31(2) 2 19
S Yb2 Yb1 51.69(2) 21 19
S Yb2 Yb1 128.31(2) 3 19
Yb1 Yb2 Yb1 180.0 . 19
In1 Yb2 Yb1 0.0 19 19
S Yb2 Ba 56.51(2) 19 15_554
S Yb2 Ba 123.49(2) . 15_554
S Yb2 Ba 124.80(2) 20 15_554
S Yb2 Ba 55.20(2) 2 15_554
S Yb2 Ba 55.99(2) 21 15_554
S Yb2 Ba 124.01(2) 3 15_554
Yb1 Yb2 Ba 106.893(4) . 15_554
In1 Yb2 Ba 73.107(4) 19 15_554
Yb1 Yb2 Ba 73.107(4) 19 15_554
S Yb2 Ba 123.49(2) 19 27_445
S Yb2 Ba 56.51(2) . 27_445
S Yb2 Ba 55.20(2) 20 27_445
S Yb2 Ba 124.80(2) 2 27_445
S Yb2 Ba 124.01(2) 21 27_445
S Yb2 Ba 55.99(2) 3 27_445
Yb1 Yb2 Ba 73.107(4) . 27_445
In1 Yb2 Ba 106.893(4) 19 27_445
Yb1 Yb2 Ba 106.893(4) 19 27_445
Ba Yb2 Ba 180.000(4) 15_554 27_445
Yb2 S Yb1 79.58(3) . .
Yb2 S Ba 168.02(4) . .
Yb1 S Ba 102.61(3) . .
Yb2 S Ba 83.37(3) . 14_544
Yb1 S Ba 162.94(4) . 14_544
Ba S Ba 94.00(3) . 14_544
Yb2 S Ba 82.65(3) . 25
Yb1 S Ba 93.50(3) . 25
Ba S Ba 108.80(3) . 25
Ba S Ba 84.66(2) 14_544 25
Yb2 S Ba 82.19(2) . 27_445
Yb1 S Ba 92.98(3) . 27_445
Ba S Ba 85.93(2) . 27_445
Ba S Ba 84.28(2) 14_544 27_445
Ba S Ba 162.15(3) 25 27_445

loop_
_geom_bond_atom_site_label_1
_geom_bond_atom_site_label_2
_geom_bond_distance
_geom_bond_site_symmetry_2
Ba S 3.1467(10) .
Ba S 3.1467(10) 5
Ba S 3.2511(11) 9
Ba S 3.2511(10) 16_544
Ba S 3.2868(11) 35_545
Ba S 3.2868(11) 25
Ba S 3.3105(11) 26
Ba S 3.3106(11) 36_545
Ba In2 3.9325(5) 7
Ba Yb2 3.9325(5) 7
Ba In2 3.9326(5) 16_544
Ba Yb2 3.9326(5) 16_544
Yb1 S 2.7352(10) 3
Yb1 S 2.7352(10) 4
Yb1 S 2.7352(10) 5
Yb1 S 2.7352(10) 6
Yb1 S 2.7352(10) .
Yb1 S 2.7352(10) 2
Yb1 Yb2 3.4281(7) .
Yb1 In2 3.4281(7) 4
Yb1 Yb2 3.4281(7) 4
Yb1 Ba 4.4024(5) 27_445
Yb1 Ba 4.4024(5) 33_445
Yb2 S 2.6199(10) 19
Yb2 S 2.6199(10) .
Yb2 S 2.6199(10) 20
Yb2 S 2.6199(10) 2
Yb2 S 2.6199(10) 21
Yb2 S 2.6199(10) 3
Yb2 In1 3.4281(7) 19
Yb2 Yb1 3.4281(7) 19
Yb2 Ba 3.9325(5) 15_554
Yb2 Ba 3.9325(5) 27_445
S Ba 3.2511(10) 14_544
S Ba 3.2868(10) 25
S Ba 3.3105(11) 27_445
